data_4320878
loop_
_publ_author_name
'F. Albert Cotton'
'Carlos A. Murillo'
'Lindsay E. Roy'
'Hong-Cai Zhou'

_publ_section_title
;
 Heteronuclear Chains of Four Metal Atoms Including One Quadruply Bonded
 Dimetal Unit. Dichromium and Dimolybdenum Compounds with Appended
 Copper(I) Atoms
;
_journal_name_full 'Inorganic Chemistry'
_journal_page_first 1743
_journal_page_last 1747
_journal_paper_doi 10.1021/ic991274u
_journal_volume 39
_journal_year 2000
_chemical_compound_source synthesized
_chemical_formula_analytical 'not measured'
_chemical_formula_moiety 'Cu2 Cr2 (C17 H16 N3)4 (C2 H3 N),2(C2 H3 N)'
_chemical_formula_structural 'Cu2 Cr2 (DPhIP)4 (CH3CN),2(CH3CN)'
_chemical_formula_sum 'C74 H73 Cl4 Cr2 Cu4 N15'
_chemical_formula_weight 1672.43
_chemical_melting_point ?
_chemical_name_common none
_chemical_name_systematic
;
 Tetrakis(2,6-di(phenylimino)piperidinato)acetonitriledicopper(I,I)
dichromium(II,II) bis(dichlorocuperate)
;
_space_group_IT_number 14
_symmetry_cell_setting monoclinic
_symmetry_space_group_name_Hall '-P 2yn'
_symmetry_space_group_name_H-M 'P 1 21/n 1'
_atom_sites_solution_hydrogens geom
_atom_sites_solution_primary direct
_atom_sites_solution_secondary difmap
_audit_creation_method SHELXL
_cell_angle_alpha 90.00
_cell_angle_beta 100.52(2)
_cell_angle_gamma 90.00
_cell_formula_units_Z 4
_cell_length_a 16.956(8)
_cell_length_b 17.409(3)
_cell_length_c 24.674(5)
_cell_measurement_reflns_used 250
_cell_measurement_temperature 213(2)
_cell_measurement_theta_max 20.8
_cell_measurement_theta_min 9.05
_cell_volume 7161(4)
_computing_cell_refinement 'MADNES (Enraf-Nonius, 1989)'
_computing_data_collection 'MADNES (Enraf-Nonius, 1989)'
_computing_data_reduction 'PROCOR (Kabsch, 1988)'
_computing_molecular_graphics 'SHELXTL V.5 (Siemens, 1994)'
_computing_publication_material CIFTAB
_computing_structure_refinement 'SHELXL-93 (Sheldrick, 1993)'
_computing_structure_solution 'SHELXTL V.5 (Siemens, 1994)'
_diffrn_ambient_temperature 213(2)
_diffrn_measurement_device 'Noniu FAST area detector'
_diffrn_measurement_method 'Ellipsoid-mask fitting'
_diffrn_radiation_monochromator graphite
_diffrn_radiation_source 'fine-focus sealed tube'
_diffrn_radiation_type MoK\a
_diffrn_radiation_wavelength 0.71073
_diffrn_reflns_av_R_equivalents 0.0442
_diffrn_reflns_av_sigmaI/netI 0.0348
_diffrn_reflns_limit_h_max 13
_diffrn_reflns_limit_h_min -18
_diffrn_reflns_limit_k_max 18
_diffrn_reflns_limit_k_min -18
_diffrn_reflns_limit_l_max 26
_diffrn_reflns_limit_l_min -26
_diffrn_reflns_number 27114
_diffrn_reflns_theta_max 22.63
_diffrn_reflns_theta_min 2.22
_diffrn_standards_decay_% none
_diffrn_standards_interval_count none
_diffrn_standards_interval_time none
_diffrn_standards_number none
_exptl_absorpt_coefficient_mu 1.664
_exptl_absorpt_correction_T_max 0.784
_exptl_absorpt_correction_T_min 0.596
_exptl_absorpt_correction_type multi-scan
_exptl_crystal_colour orange
_exptl_crystal_density_diffrn 1.551
_exptl_crystal_density_meas ?
_exptl_crystal_density_method none
_exptl_crystal_description block
_exptl_crystal_F_000 3416
_exptl_crystal_size_max 0.33
_exptl_crystal_size_mid 0.33
_exptl_crystal_size_min 0.15
_refine_diff_density_max 2.005
_refine_diff_density_min -0.705
_refine_diff_density_rms 0.116
_refine_ls_extinction_method none
_refine_ls_goodness_of_fit_all 1.063
_refine_ls_goodness_of_fit_obs 1.073
_refine_ls_hydrogen_treatment calc
_refine_ls_matrix_type full
_refine_ls_number_parameters 890
_refine_ls_number_reflns 9340
_refine_ls_number_restraints 7
_refine_ls_restrained_S_all 1.073
_refine_ls_restrained_S_obs 1.073
_refine_ls_R_factor_all 0.0879
_refine_ls_R_factor_obs 0.0698
_refine_ls_shift/esd_max 0.234
_refine_ls_shift/esd_mean 0.004
_refine_ls_structure_factor_coef Fsqd
_refine_ls_weighting_details 'w=1/[\s^2^(Fo^2^)+(0.0867P)^2^+43.7118P] where P=(Fo^2^+2Fc^2^)/3'
_refine_ls_weighting_scheme calc
_refine_ls_wR_factor_all 0.1929
_refine_ls_wR_factor_obs 0.1719
_reflns_number_observed 7575
_reflns_number_total 9352
_reflns_observed_criterion >2sigma(I)
_cod_data_source_file ic991274u_3.cif
_cod_data_source_block xl_compound_3(CH3CN),2(CH3CN)
_cod_depositor_comments
;
The following automatic conversions were performed:

'_chemical_melting_point' value 'not measured' was changed to '?' -
the value is undefined or not given.

Automatic conversion script
Id: cif_fix_values 1646 2011-03-28 12:23:43Z adriana 

The following automatic conversions were performed:

'_exptl_crystal_density_meas' value 'none' was changed to '?' - the
value is perceived as not measured.

Automatic conversion script
Id: cif_fix_values 3008 2015-01-20 13:52:24Z robertas 

The following automatic conversions were performed:

'_refine_ls_weighting_scheme' value 'calc
w=1/[\s^2^(Fo^2^)+(0.0867P)^2^+43.7118P] where P=(Fo^2^+2Fc^2^)/3'
was changed to 'calc'. New tag '_refine_ls_weighting_details' was
created. The value of the new tag was set to
'w=1/[\s^2^(Fo^2^)+(0.0867P)^2^+43.7118P] where P=(Fo^2^+2Fc^2^)/3'.

Automatic conversion script
Id: cif_fix_values 3143 2015-03-26 13:38:13Z robertas 
;
_cod_original_cell_volume 7160.9(39)
_cod_database_code 4320878

loop_
_symmetry_equiv_pos_as_xyz
'x, y, z'
'-x+1/2, y+1/2, -z+1/2'
'-x, -y, -z'
'x-1/2, -y-1/2, z-1/2'

loop_
_atom_site_aniso_label
_atom_site_aniso_U_11
_atom_site_aniso_U_22
_atom_site_aniso_U_33
_atom_site_aniso_U_23
_atom_site_aniso_U_13
_atom_site_aniso_U_12
Cr1 0.0206(5) 0.0202(5) 0.0247(5) -0.0011(4) 0.0048(4) -0.0005(4)
Cr2 0.0186(5) 0.0199(5) 0.0251(5) -0.0001(4) 0.0038(4) 0.0009(4)
Cu1 0.0370(5) 0.0353(5) 0.0289(5) -0.0044(3) 0.0108(4) -0.0084(4)
Cu2 0.0398(5) 0.0560(6) 0.0408(5) 0.0129(4) 0.0181(4) 0.0184(4)
N11 0.030(3) 0.032(3) 0.029(3) -0.001(2) 0.008(2) -0.006(2)
N12 0.024(3) 0.024(3) 0.024(3) -0.003(2) 0.001(2) -0.003(2)
N13 0.018(3) 0.027(3) 0.024(3) -0.006(2) 0.009(2) -0.001(2)
C101 0.047(5) 0.027(3) 0.027(4) 0.003(3) 0.014(3) -0.003(3)
C102 0.056(5) 0.046(4) 0.040(4) 0.002(3) 0.013(4) -0.002(4)
C103 0.100(8) 0.063(6) 0.035(5) 0.018(4) 0.027(5) 0.018(5)
C104 0.083(7) 0.068(6) 0.061(6) 0.017(5) 0.045(6) -0.011(5)
C105 0.062(6) 0.067(6) 0.063(6) -0.004(5) 0.033(5) -0.016(5)
C106 0.040(4) 0.051(4) 0.037(4) -0.002(3) 0.019(3) -0.007(4)
C107 0.027(3) 0.025(3) 0.025(3) 0.004(3) 0.007(3) -0.003(3)
C108 0.043(4) 0.024(3) 0.037(4) 0.000(3) 0.016(3) -0.009(3)
C109 0.051(5) 0.021(3) 0.045(4) -0.007(3) 0.012(3) -0.015(3)
C110 0.046(4) 0.031(4) 0.034(4) -0.010(3) 0.018(3) -0.011(3)
C111 0.028(4) 0.025(3) 0.033(4) -0.001(3) 0.002(3) 0.000(3)
C112 0.027(4) 0.032(3) 0.030(4) -0.006(3) 0.015(3) -0.012(3)
C113 0.036(4) 0.043(4) 0.039(4) -0.001(3) 0.008(3) -0.004(3)
C114 0.054(5) 0.067(5) 0.032(4) -0.010(4) -0.004(4) -0.021(4)
C115 0.068(6) 0.103(8) 0.043(5) -0.033(5) 0.010(5) -0.021(6)
C116 0.052(6) 0.120(9) 0.071(6) -0.063(6) 0.021(5) -0.009(6)
C117 0.043(5) 0.066(5) 0.045(5) -0.025(4) 0.005(4) 0.001(4)
N21 0.041(3) 0.034(3) 0.030(3) 0.001(2) 0.013(3) 0.002(3)
N22 0.021(3) 0.025(3) 0.037(3) -0.004(2) 0.009(2) 0.002(2)
N23 0.019(3) 0.023(3) 0.028(3) -0.003(2) 0.009(2) 0.003(2)
C201 0.051(5) 0.043(4) 0.029(4) -0.002(3) 0.011(3) 0.002(4)
C202 0.077(6) 0.064(5) 0.040(5) 0.006(4) 0.008(4) -0.011(5)
C203 0.113(8) 0.070(6) 0.040(5) -0.001(4) -0.007(5) -0.017(6)
C204 0.090(7) 0.065(6) 0.039(5) 0.012(4) 0.021(5) 0.011(5)
C205 0.061(6) 0.070(6) 0.052(6) 0.020(4) 0.019(4) 0.000(5)
C206 0.051(5) 0.049(4) 0.033(4) 0.003(3) 0.002(3) -0.005(4)
C207 0.030(4) 0.032(3) 0.024(3) -0.001(3) 0.008(3) -0.003(3)
C208 0.041(4) 0.067(5) 0.036(4) 0.011(4) 0.010(3) 0.020(4)
C209 0.043(5) 0.078(6) 0.038(4) 0.007(4) 0.005(4) 0.016(4)
C210 0.037(4) 0.051(4) 0.037(4) -0.001(3) 0.010(3) 0.019(3)
C211 0.012(3) 0.027(3) 0.035(4) -0.004(3) 0.004(3) -0.001(3)
C212 0.032(4) 0.032(4) 0.026(3) 0.000(3) 0.002(3) 0.008(3)
C213 0.035(4) 0.040(4) 0.041(4) -0.006(3) 0.003(3) 0.002(3)
C214 0.051(5) 0.051(5) 0.046(5) -0.014(4) -0.007(4) 0.023(4)
C215 0.065(6) 0.072(6) 0.030(4) 0.008(4) 0.016(4) 0.041(5)
C216 0.052(5) 0.068(6) 0.056(5) 0.024(5) 0.032(4) 0.015(4)
C217 0.042(4) 0.035(4) 0.055(5) 0.006(3) 0.020(4) 0.009(3)
N31 0.032(3) 0.030(3) 0.027(3) -0.004(2) 0.006(2) -0.002(2)
N32 0.024(3) 0.026(3) 0.023(3) -0.002(2) 0.001(2) -0.001(2)
N33 0.024(3) 0.026(3) 0.023(3) 0.003(2) 0.004(2) -0.007(2)
C301 0.042(4) 0.035(4) 0.031(4) -0.002(3) 0.011(3) -0.006(3)
C302 0.035(4) 0.056(5) 0.034(4) -0.008(3) 0.008(3) 0.005(3)
C303 0.045(5) 0.072(6) 0.037(4) -0.010(4) 0.000(4) -0.001(4)
C304 0.053(5) 0.092(7) 0.037(4) -0.027(4) 0.012(4) -0.006(5)
C305 0.049(5) 0.084(6) 0.047(5) -0.023(4) 0.027(4) -0.007(4)
C306 0.033(4) 0.049(4) 0.035(4) -0.008(3) 0.013(3) -0.005(3)
C307 0.026(3) 0.022(3) 0.033(4) -0.001(3) 0.001(3) -0.001(3)
C308 0.035(4) 0.036(4) 0.039(4) -0.014(3) 0.017(3) -0.007(3)
C309 0.038(4) 0.027(4) 0.053(4) -0.007(3) 0.015(3) -0.008(3)
C310 0.038(4) 0.031(4) 0.037(4) -0.002(3) 0.007(3) -0.006(3)
C311 0.019(3) 0.022(3) 0.036(4) 0.003(3) 0.005(3) -0.004(3)
C312 0.031(4) 0.027(3) 0.020(3) -0.006(3) 0.009(3) -0.008(3)
C313 0.039(4) 0.038(4) 0.049(4) -0.003(3) 0.014(3) -0.011(3)
C314 0.068(6) 0.051(5) 0.035(4) 0.003(3) 0.013(4) -0.029(4)
C315 0.052(5) 0.055(5) 0.044(5) -0.018(4) 0.025(4) -0.025(4)
C316 0.038(4) 0.055(5) 0.066(6) -0.021(4) 0.025(4) -0.013(4)
C317 0.037(4) 0.039(4) 0.043(4) -0.003(3) 0.014(3) -0.007(3)
N41 0.029(3) 0.032(3) 0.030(3) -0.001(2) 0.003(2) 0.005(2)
N42 0.027(3) 0.026(3) 0.022(3) -0.001(2) 0.004(2) 0.003(2)
N43 0.020(3) 0.021(3) 0.032(3) 0.001(2) 0.005(2) 0.002(2)
C401 0.024(3) 0.043(4) 0.024(3) -0.005(3) 0.004(3) 0.003(3)
C402 0.066(6) 0.054(5) 0.055(5) -0.005(4) 0.036(4) -0.005(4)
C403 0.086(7) 0.081(7) 0.053(5) 0.002(5) 0.051(5) -0.012(5)
C404 0.054(5) 0.073(6) 0.049(5) -0.025(4) 0.024(4) -0.005(4)
C405 0.033(4) 0.057(5) 0.050(5) -0.023(4) 0.010(4) 0.002(4)
C406 0.030(4) 0.035(4) 0.045(4) -0.001(3) 0.006(3) 0.005(3)
C407 0.024(3) 0.023(3) 0.036(4) -0.005(3) 0.004(3) -0.002(3)
C408 0.027(4) 0.048(4) 0.041(4) -0.003(3) 0.005(3) 0.016(3)
C409 0.031(4) 0.055(4) 0.033(4) -0.004(3) -0.004(3) 0.010(3)
C410 0.031(4) 0.055(5) 0.038(4) 0.000(3) 0.002(3) 0.023(3)
C411 0.017(3) 0.026(3) 0.041(4) -0.005(3) 0.010(3) 0.000(3)
C412 0.025(4) 0.038(4) 0.034(4) -0.003(3) 0.006(3) 0.009(3)
C413 0.042(4) 0.046(4) 0.054(5) 0.019(4) 0.008(4) 0.012(4)
C414 0.049(5) 0.057(5) 0.081(7) 0.035(5) 0.029(5) 0.019(4)
C415 0.077(7) 0.099(8) 0.038(5) 0.025(5) 0.019(5) 0.047(6)
C416 0.086(7) 0.067(6) 0.034(5) -0.008(4) 0.001(4) 0.023(5)
C417 0.054(5) 0.051(5) 0.034(4) -0.007(3) 0.003(4) 0.015(4)
N51 0.223(16) 0.222(17) 0.081(8) -0.041(10) -0.003(9) 0.096(14)
C501 0.212(20) 0.230(22) 0.091(11) -0.034(13) 0.049(12) 0.019(17)
C502 0.127(13) 0.165(15) 0.113(12) -0.016(11) 0.008(10) 0.015(11)
N2S 0.143(12) 0.171(15) 0.160(13) 0.084(12) 0.008(9) -0.002(11)
C21S 0.222(20) 0.089(10) 0.160(16) 0.007(10) 0.010(14) -0.006(12)
C22S 0.106(10) 0.062(7) 0.119(10) 0.017(7) 0.013(8) -0.013(7)
Cu3 0.0639(7) 0.0755(8) 0.0696(8) 0.0245(6) -0.0084(6) -0.0162(6)
Cl1 0.081(2) 0.118(2) 0.077(2) 0.021(2) 0.0074(14) -0.014(2)
Cl2 0.080(2) 0.084(2) 0.083(2) 0.0184(14) -0.0004(14) -0.0125(14)
Cu4 0.0604(7) 0.0626(7) 0.0788(8) 0.0094(6) -0.0025(6) -0.0062(6)
Cl3 0.083(2) 0.089(2) 0.102(2) 0.003(2) 0.003(2) 0.019(2)
Cl4 0.079(2) 0.089(2) 0.103(2) -0.021(2) 0.018(2) -0.0231(15)

loop_
_atom_site_label
_atom_site_type_symbol
_atom_site_fract_x
_atom_site_fract_y
_atom_site_fract_z
_atom_site_U_iso_or_equiv
_atom_site_thermal_displace_type
_atom_site_occupancy
_atom_site_calc_flag
_atom_site_refinement_flags
_atom_site_disorder_group
Cr1 Cr 0.48916(6) 0.26261(5) 0.27732(4) 0.0217(3) Uani 1 d . .
Cr2 Cr 0.51769(5) 0.26266(5) 0.20607(4) 0.0212(3) Uani 1 d . .
Cu1 Cu 0.45222(5) 0.26079(5) 0.37621(3) 0.0332(2) Uani 1 d . .
Cu2 Cu 0.55283(5) 0.25412(5) 0.10430(4) 0.0442(3) Uani 1 d . .
N11 N 0.3905(3) 0.1727(3) 0.3571(2) 0.0298(12) Uani 1 d . .
N12 N 0.4230(3) 0.1632(3) 0.2711(2) 0.0243(11) Uani 1 d . .
N13 N 0.4500(3) 0.1643(3) 0.1843(2) 0.0222(11) Uani 1 d . .
C101 C 0.3434(4) 0.1486(4) 0.3975(3) 0.033(2) Uani 1 d . .
C102 C 0.3839(5) 0.1332(4) 0.4514(3) 0.047(2) Uani 1 d . .
H10A H 0.4400(5) 0.1372(4) 0.4608(3) 0.056 Uiso 1 calc R .
C103 C 0.3382(7) 0.1118(5) 0.4903(3) 0.064(3) Uani 1 d . .
H10B H 0.3640(7) 0.1006(5) 0.5264(3) 0.077 Uiso 1 calc R .
C104 C 0.2567(6) 0.1067(5) 0.4770(4) 0.067(3) Uani 1 d . .
H10C H 0.2271(6) 0.0916(5) 0.5039(4) 0.080 Uiso 1 calc R .
C105 C 0.2186(6) 0.1234(5) 0.4255(4) 0.061(2) Uani 1 d . .
H10D H 0.1623(6) 0.1209(5) 0.4168(4) 0.073 Uiso 1 calc R .
C106 C 0.2618(4) 0.1443(4) 0.3849(3) 0.041(2) Uani 1 d . .
H10E H 0.2349(4) 0.1554(4) 0.3490(3) 0.049 Uiso 1 calc R .
C107 C 0.3853(4) 0.1346(3) 0.3108(2) 0.0255(14) Uani 1 d . .
C108 C 0.3406(4) 0.0595(3) 0.3022(3) 0.034(2) Uani 1 d . .
H10F H 0.2835(4) 0.0697(3) 0.2886(3) 0.040 Uiso 1 calc R .
H10G H 0.3454(4) 0.0326(3) 0.3376(3) 0.040 Uiso 1 calc R .
C109 C 0.3727(5) 0.0083(4) 0.2613(3) 0.039(2) Uani 1 d . .
H10H H 0.3391(5) -0.0376(4) 0.2536(3) 0.046 Uiso 1 calc R .
H10I H 0.4275(5) -0.0081(4) 0.2768(3) 0.046 Uiso 1 calc R .
C110 C 0.3721(4) 0.0539(4) 0.2083(3) 0.036(2) Uani 1 d . .
H11A H 0.3977(4) 0.0236(4) 0.1828(3) 0.043 Uiso 1 calc R .
H11B H 0.3165(4) 0.0641(4) 0.1904(3) 0.043 Uiso 1 calc R .
C111 C 0.4159(4) 0.1285(3) 0.2206(3) 0.0290(15) Uani 1 d . .
C112 C 0.4328(4) 0.1353(4) 0.1288(3) 0.0287(15) Uani 1 d . .
C113 C 0.3617(4) 0.1517(4) 0.0953(3) 0.039(2) Uani 1 d . .
H11C H 0.3234(4) 0.1815(4) 0.1089(3) 0.047 Uiso 1 calc R .
C114 C 0.3451(5) 0.1254(5) 0.0422(3) 0.052(2) Uani 1 d . .
H11D H 0.2953(5) 0.1362(5) 0.0196(3) 0.063 Uiso 1 calc R .
C115 C 0.4017(6) 0.0832(6) 0.0221(4) 0.071(3) Uani 1 d . .
H11E H 0.3914(6) 0.0663(6) -0.0147(4) 0.086 Uiso 1 calc R .
C116 C 0.4735(6) 0.0655(7) 0.0556(4) 0.080(3) Uani 1 d . .
H11F H 0.5119(6) 0.0358(7) 0.0421(4) 0.096 Uiso 1 calc R .
C117 C 0.4887(5) 0.0916(5) 0.1094(3) 0.052(2) Uani 1 d . .
H11G H 0.5374(5) 0.0795(5) 0.1326(3) 0.062 Uiso 1 calc R .
N21 N 0.4653(3) 0.3207(3) 0.0820(2) 0.0340(13) Uani 1 d . .
N22 N 0.4229(3) 0.3258(3) 0.1650(2) 0.0271(12) Uani 1 d . .
N23 N 0.3883(3) 0.3287(3) 0.2494(2) 0.0227(11) Uani 1 d . .
C201 C 0.4554(5) 0.3399(4) 0.0245(3) 0.040(2) Uani 1 d . .
C202 C 0.3987(6) 0.3039(5) -0.0148(3) 0.061(2) Uani 1 d . .
H20A H 0.3607(6) 0.2711(5) -0.0035(3) 0.073 Uiso 1 calc R .
C203 C 0.3970(7) 0.3156(6) -0.0709(4) 0.077(3) Uani 1 d . .
H20B H 0.3581(7) 0.2910(6) -0.0973(4) 0.092 Uiso 1 calc R .
C204 C 0.4537(6) 0.3642(5) -0.0874(3) 0.063(2) Uani 1 d . .
H20C H 0.4558(6) 0.3706(5) -0.1249(3) 0.076 Uiso 1 calc R .
C205 C 0.5058(5) 0.4022(5) -0.0480(3) 0.060(2) Uani 1 d . .
H20D H 0.5415(5) 0.4377(5) -0.0591(3) 0.072 Uiso 1 calc R .
C206 C 0.5083(5) 0.3907(4) 0.0069(3) 0.045(2) Uani 1 d . .
H20E H 0.5460(5) 0.4172(4) 0.0329(3) 0.054 Uiso 1 calc R .
C207 C 0.4136(4) 0.3474(4) 0.1118(2) 0.0285(14) Uani 1 d . .
C208 C 0.3480(4) 0.4020(5) 0.0883(3) 0.047(2) Uani 1 d . .
H20F H 0.3336(4) 0.3939(5) 0.0484(3) 0.057 Uiso 1 calc R .
H20G H 0.3675(4) 0.4548(5) 0.0945(3) 0.057 Uiso 1 calc R .
C209 C 0.2746(5) 0.3913(5) 0.1138(3) 0.053(2) Uani 1 d . .
H20H H 0.2350(5) 0.4311(5) 0.1002(3) 0.064 Uiso 1 calc R .
H20I H 0.2505(5) 0.3411(5) 0.1034(3) 0.064 Uiso 1 calc R .
C210 C 0.2975(4) 0.3965(4) 0.1753(3) 0.041(2) Uani 1 d . .
H21A H 0.2524(4) 0.3789(4) 0.1919(3) 0.049 Uiso 1 calc R .
H21B H 0.3079(4) 0.4504(4) 0.1859(3) 0.049 Uiso 1 calc R .
C211 C 0.3707(3) 0.3493(3) 0.1980(3) 0.0249(14) Uani 1 d . .
C212 C 0.3398(4) 0.3579(4) 0.2870(3) 0.0304(15) Uani 1 d . .
C213 C 0.3544(4) 0.4302(4) 0.3088(3) 0.039(2) Uani 1 d . .
H21C H 0.3948(4) 0.4605(4) 0.2982(3) 0.047 Uiso 1 calc R .
C214 C 0.3104(5) 0.4588(5) 0.3462(3) 0.052(2) Uani 1 d . .
H21D H 0.3206(5) 0.5085(5) 0.3606(3) 0.062 Uiso 1 calc R .
C215 C 0.2519(5) 0.4148(5) 0.3624(3) 0.055(2) Uani 1 d . .
H21E H 0.2223(5) 0.4339(5) 0.3882(3) 0.066 Uiso 1 calc R .
C216 C 0.2372(5) 0.3430(5) 0.3407(3) 0.056(2) Uani 1 d . .
H21F H 0.1968(5) 0.3129(5) 0.3517(3) 0.067 Uiso 1 calc R .
C217 C 0.2802(4) 0.3137(4) 0.3032(3) 0.043(2) Uani 1 d . .
H21G H 0.2691(4) 0.2642(4) 0.2886(3) 0.051 Uiso 1 calc R .
N31 N 0.5166(3) 0.3481(3) 0.3932(2) 0.0294(12) Uani 1 d . .
N32 N 0.5458(3) 0.3625(3) 0.3064(2) 0.0249(12) Uani 1 d . .
N33 N 0.5841(3) 0.3637(3) 0.2235(2) 0.0245(11) Uani 1 d . .
C301 C 0.5287(4) 0.3669(4) 0.4501(3) 0.035(2) Uani 1 d . .
C302 C 0.6042(4) 0.3739(4) 0.4829(3) 0.042(2) Uani 1 d . .
H30A H 0.6502(4) 0.3684(4) 0.4670(3) 0.050 Uiso 1 calc R .
C303 C 0.6121(5) 0.3888(5) 0.5382(3) 0.052(2) Uani 1 d . .
H30B H 0.6637(5) 0.3926(5) 0.5598(3) 0.063 Uiso 1 calc R .
C304 C 0.5460(5) 0.3983(5) 0.5629(3) 0.060(2) Uani 1 d . .
H30C H 0.5519(5) 0.4096(5) 0.6006(3) 0.072 Uiso 1 calc R .
C305 C 0.4708(5) 0.3907(5) 0.5303(3) 0.057(2) Uani 1 d . .
H30D H 0.4250(5) 0.3964(5) 0.5464(3) 0.069 Uiso 1 calc R .
C306 C 0.4619(4) 0.3751(4) 0.4750(3) 0.038(2) Uani 1 d . .
H30E H 0.4102(4) 0.3698(4) 0.4538(3) 0.046 Uiso 1 calc R .
C307 C 0.5515(4) 0.3887(3) 0.3586(3) 0.0276(14) Uani 1 d . .
C308 C 0.5939(4) 0.4623(4) 0.3765(3) 0.035(2) Uani 1 d . .
H30F H 0.6498(4) 0.4515(4) 0.3930(3) 0.043 Uiso 1 calc R .
H30G H 0.5683(4) 0.4872(4) 0.4044(3) 0.043 Uiso 1 calc R .
C309 C 0.5910(4) 0.5155(4) 0.3278(3) 0.038(2) Uani 1 d . .
H30H H 0.5355(4) 0.5310(4) 0.3139(3) 0.046 Uiso 1 calc R .
H30I H 0.6225(4) 0.5618(4) 0.3393(3) 0.046 Uiso 1 calc R .
C310 C 0.6244(4) 0.4752(4) 0.2830(3) 0.035(2) Uani 1 d . .
H31A H 0.6156(4) 0.5071(4) 0.2497(3) 0.043 Uiso 1 calc R .
H31B H 0.6824(4) 0.4682(4) 0.2947(3) 0.043 Uiso 1 calc R .
C311 C 0.5855(3) 0.3986(3) 0.2700(3) 0.0259(14) Uani 1 d . .
C312 C 0.6371(4) 0.3924(3) 0.1887(2) 0.0253(14) Uani 1 d . .
C313 C 0.6102(4) 0.4441(4) 0.1467(3) 0.041(2) Uani 1 d . .
H31C H 0.5563(4) 0.4599(4) 0.1398(3) 0.049 Uiso 1 calc R .
C314 C 0.6639(5) 0.4729(5) 0.1146(3) 0.051(2) Uani 1 d . .
H31D H 0.6463(5) 0.5084(5) 0.0863(3) 0.061 Uiso 1 calc R .
C315 C 0.7418(5) 0.4488(5) 0.1247(3) 0.048(2) Uani 1 d . .
H31E H 0.7777(5) 0.4675(5) 0.1029(3) 0.058 Uiso 1 calc R .
C316 C 0.7682(5) 0.3981(5) 0.1662(4) 0.051(2) Uani 1 d . .
H31F H 0.8220(5) 0.3820(5) 0.1727(4) 0.061 Uiso 1 calc R .
C317 C 0.7165(4) 0.3702(4) 0.1984(3) 0.039(2) Uani 1 d . .
H31G H 0.7354(4) 0.3358(4) 0.2272(3) 0.047 Uiso 1 calc R .
N41 N 0.6462(3) 0.1998(3) 0.1387(2) 0.0303(12) Uani 1 d . .
N42 N 0.6230(3) 0.2020(3) 0.2273(2) 0.0250(11) Uani 1 d . .
N43 N 0.5891(3) 0.1977(3) 0.3117(2) 0.0242(11) Uani 1 d . .
C401 C 0.6905(4) 0.1715(4) 0.0983(2) 0.0305(15) Uani 1 d . .
C402 C 0.7236(5) 0.2226(5) 0.0658(3) 0.055(2) Uani 1 d . .
H40A H 0.7219(5) 0.2758(5) 0.0723(3) 0.067 Uiso 1 calc R .
C403 C 0.7592(6) 0.1945(6) 0.0234(4) 0.069(3) Uani 1 d . .
H40B H 0.7817(6) 0.2291(6) 0.0013(4) 0.083 Uiso 1 calc R .
C404 C 0.7620(5) 0.1182(5) 0.0134(3) 0.056(2) Uani 1 d . .
H40C H 0.7857(5) 0.0999(5) -0.0157(3) 0.068 Uiso 1 calc R .
C405 C 0.7299(4) 0.0682(5) 0.0460(3) 0.047(2) Uani 1 d . .
H40D H 0.7325(4) 0.0151(5) 0.0396(3) 0.056 Uiso 1 calc R .
C406 C 0.6940(4) 0.0944(4) 0.0881(3) 0.037(2) Uani 1 d . .
H40E H 0.6717(4) 0.0592(4) 0.1100(3) 0.044 Uiso 1 calc R .
C407 C 0.6703(4) 0.1823(3) 0.1909(3) 0.0278(15) Uani 1 d . .
C408 C 0.7496(4) 0.1435(4) 0.2099(3) 0.039(2) Uani 1 d . .
H40F H 0.7884(4) 0.1627(4) 0.1882(3) 0.047 Uiso 1 calc R .
H40G H 0.7434(4) 0.0881(4) 0.2033(3) 0.047 Uiso 1 calc R .
C409 C 0.7815(4) 0.1572(5) 0.2701(3) 0.041(2) Uani 1 d . .
H40H H 0.7959(4) 0.2114(5) 0.2763(3) 0.049 Uiso 1 calc R .
H40I H 0.8296(4) 0.1260(5) 0.2822(3) 0.049 Uiso 1 calc R .
C410 C 0.7170(4) 0.1354(4) 0.3029(3) 0.042(2) Uani 1 d . .
H41A H 0.7068(4) 0.0800(4) 0.2999(3) 0.050 Uiso 1 calc R .
H41B H 0.7350(4) 0.1481(4) 0.3419(3) 0.050 Uiso 1 calc R .
C411 C 0.6404(4) 0.1791(3) 0.2803(3) 0.0275(14) Uani 1 d . .
C412 C 0.6012(4) 0.1668(4) 0.3665(3) 0.032(2) Uani 1 d . .
C413 C 0.5729(4) 0.0936(4) 0.3749(3) 0.048(2) Uani 1 d . .
H41C H 0.5464(4) 0.0651(4) 0.3447(3) 0.057 Uiso 1 calc R .
C414 C 0.5831(5) 0.0626(5) 0.4266(4) 0.060(2) Uani 1 d . .
H41D H 0.5634(5) 0.0133(5) 0.4320(4) 0.072 Uiso 1 calc R .
C415 C 0.6234(6) 0.1051(6) 0.4717(4) 0.070(3) Uani 1 d . .
H41E H 0.6299(6) 0.0850(6) 0.5076(4) 0.084 Uiso 1 calc R .
C416 C 0.6527(6) 0.1755(6) 0.4626(3) 0.064(3) Uani 1 d . .
H41F H 0.6813(6) 0.2034(6) 0.4925(3) 0.076 Uiso 1 calc R .
C417 C 0.6417(5) 0.2073(5) 0.4104(3) 0.047(2) Uani 1 d . .
H41G H 0.6619(5) 0.2565(5) 0.4051(3) 0.056 Uiso 1 calc R .
N51 N 0.5528(10) 0.2093(10) 0.0181(5) 0.179(7) Uani 1 d . .
C501 C 0.5455(13) 0.1589(13) -0.0844(7) 0.175(8) Uani 1 d . .
C502 C 0.5481(10) 0.1851(11) -0.0299(7) 0.137(6) Uani 1 d . .
N1S N 0.9249(12) 0.2399(11) 0.1813(8) 0.128(6) Uiso 0.693(12) d PD 1
C11S C 0.9879(29) 0.2734(26) 0.2708(19) 0.217(15) Uiso 0.693(12) d PD 1
C12S C 0.9584(13) 0.2595(11) 0.2163(9) 0.101(5) Uiso 0.693(12) d PD 1
N1S' N 1.0221(26) 0.3068(26) 0.2353(18) 0.128(6) Uiso 0.307(12) d PD 2
C1S' C 1.0331(51) 0.2827(50) 0.3294(25) 0.217(15) Uiso 0.307(12) d PD 2
C2S' C 1.0342(26) 0.3005(27) 0.2740(18) 0.101(5) Uiso 0.307(12) d PD 2
N2S N 0.5539(9) 0.0839(10) 0.6147(6) 0.160(6) Uani 1 d . .
C21S C 0.5273(13) 0.2160(9) 0.5853(8) 0.160(7) Uani 1 d . .
C22S C 0.5440(8) 0.1400(7) 0.6048(6) 0.096(4) Uani 1 d . .
Cu3 Cu 0.62222(7) 0.37678(7) 0.74493(5) 0.0723(4) Uani 1 d . .
Cl1 Cl 0.5614(2) 0.4339(2) 0.80051(12) 0.0929(9) Uani 1 d . .
Cl2 Cl 0.6858(2) 0.3210(2) 0.69080(11) 0.0847(8) Uani 1 d . .
Cu4 Cu 0.64935(7) -0.08124(7) 0.17510(5) 0.0692(4) Uani 1 d . .
Cl3 Cl 0.5855(2) -0.0180(2) 0.22488(13) 0.0932(9) Uani 1 d . .
Cl4 Cl 0.7141(2) -0.1404(2) 0.12405(13) 0.0900(8) Uani 1 d . .

loop_
_atom_type_symbol
_atom_type_description
_atom_type_scat_dispersion_real
_atom_type_scat_dispersion_imag
_atom_type_scat_source
C C 0.0033 0.0016 'International Tables Vol C Tables 4.2.6.8 and 6.1.1.4'
H H 0.0000 0.0000 'International Tables Vol C Tables 4.2.6.8 and 6.1.1.4'
N N 0.0061 0.0033 'International Tables Vol C Tables 4.2.6.8 and 6.1.1.4'
Cl Cl 0.1484 0.1585 'International Tables Vol C Tables 4.2.6.8 and 6.1.1.4'
Cr Cr 0.3209 0.6236 'International Tables Vol C Tables 4.2.6.8 and 6.1.1.4'
Cu Cu 0.3201 1.2651 'International Tables Vol C Tables 4.2.6.8 and 6.1.1.4'

loop_
_geom_angle_atom_site_label_1
_geom_angle_atom_site_label_2
_geom_angle_atom_site_label_3
_geom_angle
_geom_angle_site_symmetry_1
_geom_angle_site_symmetry_3
_geom_angle_publ_flag
Cr2 Cr1 N32 98.09(14) . . ?
Cr2 Cr1 N12 99.15(14) . . ?
N32 Cr1 N12 162.8(2) . . ?
Cr2 Cr1 N23 91.53(14) . . ?
N32 Cr1 N23 87.2(2) . . ?
N12 Cr1 N23 92.1(2) . . ?
Cr2 Cr1 N43 92.90(14) . . ?
N32 Cr1 N43 91.4(2) . . ?
N12 Cr1 N43 88.0(2) . . ?
N23 Cr1 N43 175.5(2) . . ?
Cr2 Cr1 Cu1 178.89(6) . . ?
N32 Cr1 Cu1 82.02(14) . . ?
N12 Cr1 Cu1 80.75(14) . . ?
N23 Cr1 Cu1 89.57(14) . . ?
N43 Cr1 Cu1 85.99(14) . . ?
Cr1 Cr2 N22 98.47(15) . . ?
Cr1 Cr2 N42 96.86(14) . . ?
N22 Cr2 N42 164.6(2) . . ?
Cr1 Cr2 N13 90.98(14) . . ?
N22 Cr2 N13 88.2(2) . . ?
N42 Cr2 N13 93.1(2) . . ?
Cr1 Cr2 N33 91.63(14) . . ?
N22 Cr2 N33 89.7(2) . . ?
N42 Cr2 N33 88.3(2) . . ?
N13 Cr2 N33 176.9(2) . . ?
Cr1 Cr2 Cu2 176.31(6) . . ?
N22 Cr2 Cu2 81.73(14) . . ?
N42 Cr2 Cu2 83.08(14) . . ?
N13 Cr2 Cu2 85.35(13) . . ?
N33 Cr2 Cu2 92.06(14) . . ?
N11 Cu1 N31 177.6(2) . . ?
N11 Cu1 Cr1 89.6(2) . . ?
N31 Cu1 Cr1 88.3(2) . . ?
N21 Cu2 N41 169.0(2) . . ?
N21 Cu2 N51 94.1(4) . . ?
N41 Cu2 N51 96.0(4) . . ?
N21 Cu2 Cr2 86.7(2) . . ?
N41 Cu2 Cr2 85.4(2) . . ?
N51 Cu2 Cr2 159.0(5) . . ?
C107 N11 C101 119.7(5) . . ?
C107 N11 Cu1 125.6(4) . . ?
C101 N11 Cu1 114.7(4) . . ?
C107 N12 C111 121.3(5) . . ?
C107 N12 Cr1 125.3(4) . . ?
C111 N12 Cr1 113.3(4) . . ?
C111 N13 C112 116.5(5) . . ?
C111 N13 Cr2 120.5(4) . . ?
C112 N13 Cr2 122.9(4) . . ?
C106 C101 C102 120.3(6) . . ?
C106 C101 N11 121.5(6) . . ?
C102 C101 N11 118.2(6) . . ?
C103 C102 C101 117.9(8) . . ?
C104 C103 C102 121.3(8) . . ?
C105 C104 C103 120.2(8) . . ?
C104 C105 C106 120.6(9) . . ?
C101 C106 C105 119.7(7) . . ?
N11 C107 N12 118.5(5) . . ?
N11 C107 C108 121.0(5) . . ?
N12 C107 C108 120.5(5) . . ?
C107 C108 C109 111.7(5) . . ?
C108 C109 C110 108.5(5) . . ?
C111 C110 C109 110.4(5) . . ?
N13 C111 N12 115.9(5) . . ?
N13 C111 C110 122.5(6) . . ?
N12 C111 C110 121.7(6) . . ?
C113 C112 C117 119.9(6) . . ?
C113 C112 N13 120.5(6) . . ?
C117 C112 N13 119.6(6) . . ?
C112 C113 C114 121.0(7) . . ?
C113 C114 C115 119.3(8) . . ?
C114 C115 C116 120.2(8) . . ?
C115 C116 C117 119.5(8) . . ?
C112 C117 C116 120.0(8) . . ?
C207 N21 C201 119.8(6) . . ?
C207 N21 Cu2 128.1(4) . . ?
C201 N21 Cu2 112.0(4) . . ?
C207 N22 C211 121.4(5) . . ?
C207 N22 Cr2 124.9(4) . . ?
C211 N22 Cr2 113.6(4) . . ?
C211 N23 C212 118.3(5) . . ?
C211 N23 Cr1 120.4(4) . . ?
C212 N23 Cr1 121.1(4) . . ?
C206 C201 C202 118.6(7) . . ?
C206 C201 N21 119.4(6) . . ?
C202 C201 N21 121.8(7) . . ?
C201 C202 C203 121.0(8) . . ?
C202 C203 C204 119.1(9) . . ?
C205 C204 C203 118.7(8) . . ?
C204 C205 C206 122.5(8) . . ?
C205 C206 C201 120.0(7) . . ?
N21 C207 N22 118.1(6) . . ?
N21 C207 C208 121.6(6) . . ?
N22 C207 C208 120.2(6) . . ?
C207 C208 C209 111.8(6) . . ?
C210 C209 C208 109.6(6) . . ?
C209 C210 C211 112.7(6) . . ?
N23 C211 N22 116.0(5) . . ?
N23 C211 C210 122.6(5) . . ?
N22 C211 C210 121.4(6) . . ?
C213 C212 C217 119.0(6) . . ?
C213 C212 N23 119.5(6) . . ?
C217 C212 N23 121.5(6) . . ?
C212 C213 C214 120.8(7) . . ?
C215 C214 C213 120.1(7) . . ?
C216 C215 C214 119.2(7) . . ?
C215 C216 C217 121.4(8) . . ?
C216 C217 C212 119.5(7) . . ?
C307 N31 C301 120.8(5) . . ?
C307 N31 Cu1 126.8(4) . . ?
C301 N31 Cu1 112.4(4) . . ?
C307 N32 C311 120.7(5) . . ?
C307 N32 Cr1 124.5(4) . . ?
C311 N32 Cr1 114.5(4) . . ?
C311 N33 C312 116.9(5) . . ?
C311 N33 Cr2 120.0(4) . . ?
C312 N33 Cr2 122.7(4) . . ?
C302 C301 C306 118.2(6) . . ?
C302 C301 N31 123.1(6) . . ?
C306 C301 N31 118.6(6) . . ?
C303 C302 C301 120.5(7) . . ?
C302 C303 C304 121.5(7) . . ?
C303 C304 C305 118.0(7) . . ?
C306 C305 C304 121.2(7) . . ?
C305 C306 C301 120.6(7) . . ?
N31 C307 N32 118.0(5) . . ?
N31 C307 C308 120.9(6) . . ?
N32 C307 C308 121.1(5) . . ?
C307 C308 C309 110.2(5) . . ?
C310 C309 C308 109.8(6) . . ?
C311 C310 C309 111.2(5) . . ?
N33 C311 N32 115.7(5) . . ?
N33 C311 C310 122.9(5) . . ?
N32 C311 C310 121.4(6) . . ?
C317 C312 C313 119.3(6) . . ?
C317 C312 N33 119.7(6) . . ?
C313 C312 N33 121.0(6) . . ?
C312 C313 C314 119.6(7) . . ?
C315 C314 C313 119.6(7) . . ?
C316 C315 C314 120.7(7) . . ?
C315 C316 C317 120.4(8) . . ?
C316 C317 C312 120.5(7) . . ?
C407 N41 C401 119.4(5) . . ?
C407 N41 Cu2 129.5(4) . . ?
C401 N41 Cu2 110.9(4) . . ?
C411 N42 C407 121.2(5) . . ?
C411 N42 Cr2 115.2(4) . . ?
C407 N42 Cr2 123.5(4) . . ?
C411 N43 C412 118.0(5) . . ?
C411 N43 Cr1 118.3(4) . . ?
C412 N43 Cr1 123.4(4) . . ?
C406 C401 C402 119.2(6) . . ?
C406 C401 N41 120.6(6) . . ?
C402 C401 N41 119.9(6) . . ?
C401 C402 C403 119.2(8) . . ?
C404 C403 C402 121.2(8) . . ?
C403 C404 C405 119.1(7) . . ?
C404 C405 C406 121.0(7) . . ?
C401 C406 C405 120.2(7) . . ?
N41 C407 N42 118.4(6) . . ?
N41 C407 C408 120.7(6) . . ?
N42 C407 C408 120.8(6) . . ?
C407 C408 C409 112.1(6) . . ?
C408 C409 C410 108.8(6) . . ?
C411 C410 C409 109.2(6) . . ?
N43 C411 N42 116.7(5) . . ?
N43 C411 C410 121.6(6) . . ?
N42 C411 C410 121.6(5) . . ?
C417 C412 C413 119.5(7) . . ?
C417 C412 N43 121.1(6) . . ?
C413 C412 N43 119.3(6) . . ?
C414 C413 C412 120.9(8) . . ?
C413 C414 C415 119.4(8) . . ?
C416 C415 C414 119.0(8) . . ?
C415 C416 C417 121.6(8) . . ?
C412 C417 C416 119.6(8) . . ?
C502 N51 Cu2 176.4(15) . . ?
N51 C502 C501 177.8(21) . . ?
N1S C12S C11S 162.5(33) . . ?
N1S' C2S' C1S' 165.6(51) . . ?
N2S C22S C21S 174.0(21) . . ?
Cl2 Cu3 Cl1 178.46(12) . . ?
Cl4 Cu4 Cl3 177.81(14) . . ?

loop_
_geom_bond_atom_site_label_1
_geom_bond_atom_site_label_2
_geom_bond_distance
_geom_bond_site_symmetry_2
_geom_bond_publ_flag
Cr1 Cr2 1.9066(14) . ?
Cr1 N32 2.051(5) . ?
Cr1 N12 2.053(5) . ?
Cr1 N23 2.072(5) . ?
Cr1 N43 2.085(5) . ?
Cr1 Cu1 2.6278(13) . ?
Cr2 N22 2.054(5) . ?
Cr2 N42 2.058(5) . ?
Cr2 N13 2.077(5) . ?
Cr2 N33 2.090(5) . ?
Cr2 Cu2 2.6885(13) . ?
Cu1 N11 1.868(5) . ?
Cu1 N31 1.873(5) . ?
Cu2 N21 1.885(6) . ?
Cu2 N41 1.906(5) . ?
Cu2 N51 2.266(12) . ?
N11 C107 1.310(8) . ?
N11 C101 1.448(8) . ?
N12 C107 1.358(8) . ?
N12 C111 1.370(8) . ?
N13 C111 1.310(8) . ?
N13 C112 1.439(8) . ?
C101 C106 1.364(10) . ?
C101 C102 1.407(10) . ?
C102 C103 1.388(11) . ?
C103 C104 1.363(13) . ?
C104 C105 1.349(13) . ?
C105 C106 1.392(10) . ?
C107 C108 1.507(9) . ?
C108 C109 1.519(9) . ?
C109 C110 1.530(9) . ?
C110 C111 1.500(9) . ?
C112 C113 1.361(10) . ?
C112 C117 1.368(10) . ?
C113 C114 1.370(10) . ?
C114 C115 1.371(12) . ?
C115 C116 1.376(14) . ?
C116 C117 1.381(11) . ?
N21 C207 1.327(8) . ?
N21 C201 1.437(9) . ?
N22 C207 1.347(8) . ?
N22 C211 1.370(8) . ?
N23 C211 1.301(8) . ?
N23 C212 1.439(8) . ?
C201 C206 1.384(10) . ?
C201 C202 1.384(11) . ?
C202 C203 1.394(12) . ?
C203 C204 1.397(13) . ?
C204 C205 1.360(13) . ?
C205 C206 1.364(11) . ?
C207 C208 1.497(10) . ?
C208 C209 1.505(10) . ?
C209 C210 1.500(10) . ?
C210 C211 1.508(9) . ?
C212 C213 1.373(9) . ?
C212 C217 1.386(10) . ?
C213 C214 1.381(10) . ?
C214 C215 1.368(12) . ?
C215 C216 1.365(13) . ?
C216 C217 1.377(10) . ?
N31 C307 1.327(8) . ?
N31 C301 1.421(8) . ?
N32 C307 1.353(8) . ?
N32 C311 1.369(8) . ?
N33 C311 1.296(8) . ?
N33 C312 1.441(8) . ?
C301 C302 1.389(10) . ?
C301 C306 1.391(10) . ?
C302 C303 1.372(10) . ?
C303 C304 1.379(11) . ?
C304 C305 1.383(11) . ?
C305 C306 1.373(10) . ?
C307 C308 1.496(9) . ?
C308 C309 1.511(10) . ?
C309 C310 1.504(9) . ?
C310 C311 1.496(9) . ?
C312 C317 1.379(9) . ?
C312 C313 1.385(10) . ?
C313 C314 1.404(10) . ?
C314 C315 1.364(12) . ?
C315 C316 1.363(12) . ?
C316 C317 1.374(10) . ?
N41 C407 1.313(8) . ?
N41 C401 1.440(8) . ?
N42 C411 1.349(8) . ?
N42 C407 1.353(8) . ?
N43 C411 1.305(8) . ?
N43 C412 1.437(8) . ?
C401 C406 1.369(10) . ?
C401 C402 1.384(10) . ?
C402 C403 1.387(11) . ?
C403 C404 1.354(13) . ?
C404 C405 1.364(12) . ?
C405 C406 1.374(10) . ?
C407 C408 1.501(9) . ?
C408 C409 1.505(9) . ?
C409 C410 1.522(10) . ?
C410 C411 1.519(9) . ?
C412 C417 1.367(10) . ?
C412 C413 1.389(10) . ?
C413 C414 1.367(11) . ?
C414 C415 1.404(14) . ?
C415 C416 1.357(14) . ?
C416 C417 1.382(11) . ?
N51 C502 1.25(2) . ?
C501 C502 1.41(2) . ?
N1S C12S 1.00(2) . ?
C11S C12S 1.37(4) . ?
N1S' C2S' 0.95(2) . ?
C1S' C2S' 1.40(5) . ?
N2S C22S 1.01(2) . ?
C21S C22S 1.42(2) . ?
Cu3 Cl2 2.101(3) . ?
Cu3 Cl1 2.110(4) . ?
Cu4 Cl4 2.088(3) . ?
Cu4 Cl3 2.092(3) . ?
